data_2310745
loop_
_publ_author_name
'W\"olfel, Alexander'
'Dorscht, Philipp'
'Lichtenberg, Frank'
'van Smaalen, Sander'

_publ_section_title
;
 Anisotropic thermal expansion of La(n)(Ti,Fe)(n)O(3n + 2) (n = 5 and 6)
;
_journal_coden_ASTM ACSBDA
_journal_coeditor_code BP5048
_journal_issue 2
_journal_name_full
;
 Acta Crystallographica, Section B: Structural Science, Crystal
 Engineering and Materials
;
_journal_page_first 137
_journal_page_last 144
_journal_paper_doi 10.1107/S2052519213003126
_journal_volume 69
_journal_year 2013
_chemical_formula_sum 'Fe0.571 La3.429 O11.429 Ti2.858'
_chemical_formula_weight 827.9
_space_group_IT_number 14
_space_group_ssg_name X21/b(\a\b0)00
_symmetry_cell_setting monoclinic
_symmetry_space_group_name_Hall '-P 2ybc (-1/4*x+1/2*z,1/2*x,y)'
_symmetry_space_group_name_H-M 'P 1 21/c 1 (2*c,2*a+c,b)'
_cell_angle_alpha 90
_cell_angle_beta 90
_cell_angle_gamma 90.001(18)
_cell_formula_units_Z 1
_cell_length_a 7.8302(19)
_cell_length_b 5.2737(16)
_cell_length_c 5.5518(18)
_cell_measurement_reflns_used 0
_cell_measurement_temperature 250
_cell_modulation_dimension 1
_cell_volume 229.26(12)
_diffrn_ambient_temperature 250
_diffrn_detector 'MarResearch Mar345'
_diffrn_measured_fraction_theta_full 0.98
_diffrn_measured_fraction_theta_max 0.88
_diffrn_measurement_device 'Image-Plate diffractometer'
_diffrn_measurement_device_type 'MarResearch Mar345dtb'
_diffrn_measurement_method 'Rotating, \f scans'
_diffrn_radiation_monochromator graphite
_diffrn_radiation_probe x-ray
_diffrn_radiation_source 'rotating anode X-ray tube'
_diffrn_radiation_type 'Mo K\a'
_diffrn_radiation_wavelength 0.71069
_diffrn_reflns_av_R_equivalents 0.047
_diffrn_reflns_av_sigmaI/netI 0.0367
_diffrn_reflns_limit_h_max 13
_diffrn_reflns_limit_h_min -13
_diffrn_reflns_limit_index_m_1_max 7
_diffrn_reflns_limit_index_m_1_min -7
_diffrn_reflns_limit_k_max 9
_diffrn_reflns_limit_k_min -9
_diffrn_reflns_limit_l_max 8
_diffrn_reflns_limit_l_min -8
_diffrn_reflns_number 56192
_diffrn_reflns_theta_full 33.74
_diffrn_reflns_theta_max 39.29
_diffrn_reflns_theta_min 2.21
_diffrn_source_current 75
_diffrn_source_voltage 55
_exptl_absorpt_coefficient_mu 18.905
_exptl_absorpt_correction_T_max 0.7477
_exptl_absorpt_correction_T_min 0.3434
_exptl_absorpt_correction_type numerical
_exptl_absorpt_process_details 'SADABS (version2008/1)'
_exptl_crystal_colour 'metallic gray'
_exptl_crystal_density_diffrn 5.9946
_exptl_crystal_description 'thick plate'
_exptl_crystal_F_000 367
_exptl_crystal_size_max 0.12
_exptl_crystal_size_mid 0.08
_exptl_crystal_size_min 0.005
_refine_diff_density_max 18.95
_refine_diff_density_min -4.56
_refine_ls_extinction_method none
_refine_ls_goodness_of_fit_gt 3.32
_refine_ls_goodness_of_fit_ref 3.22
_refine_ls_number_constraints 8
_refine_ls_number_parameters 161
_refine_ls_number_reflns 12311
_refine_ls_number_restraints 0
_refine_ls_R_factor_all 0.0677
_refine_ls_R_factor_gt 0.0625
_refine_ls_shift/su_max 0.0027
_refine_ls_shift/su_mean 0.0004
_refine_ls_structure_factor_coef F
_refine_ls_weighting_details w=1/(\s^2^(F)+0.0001F^2^)
_refine_ls_weighting_scheme sigma
_refine_ls_wR_factor_gt 0.0821
_refine_ls_wR_factor_ref 0.0829
_reflns_number_gt 11385
_reflns_number_total 12311
_reflns_threshold_expression I>3\s(I)
_cod_data_source_file bp5048sup1.cif
_cod_data_source_block n6_250K
_cod_database_code 2310745
_jana_cell_commen_supercell_matrix_1_1 1
_jana_cell_commen_supercell_matrix_1_2 0
_jana_cell_commen_supercell_matrix_1_3 0
_jana_cell_commen_supercell_matrix_2_1 0
_jana_cell_commen_supercell_matrix_2_2 14
_jana_cell_commen_supercell_matrix_2_3 0
_jana_cell_commen_supercell_matrix_3_1 0
_jana_cell_commen_supercell_matrix_3_2 0
_jana_cell_commen_supercell_matrix_3_3 1
_jana_cell_commen_t_section_1 0.018

loop_
_space_group_symop_id
_space_group_symop_operation_xyz
1 x,y,z
2 -x+0.25,-y,z+0.5
3 x+0.25,y+0.5,z
4 -x+0.5,-y+0.5,z+0.5
5 x+0.5,y,z
6 -x+0.75,-y,z+0.5
7 x+0.75,y+0.5,z
8 -x,-y+0.5,z+0.5
9 -x,-y,-z
10 x+0.25,y,-z+0.5
11 -x+0.25,-y+0.5,-z
12 x+0.5,y+0.5,-z+0.5
13 -x+0.5,-y,-z
14 x+0.75,y,-z+0.5
15 -x+0.75,-y+0.5,-z
16 x,y+0.5,-z+0.5

loop_
_space_group_symop_ssg_id
_space_group_symop_ssg_operation_algebraic
1 x1,x2,x3,x4
2 -x1+1/4,-x2,x3+1/2,-x4+1/4
3 -x1,-x2,-x3,-x4+1/2
4 x1,x2+1/2,-x3+1/2,x4
5 x1+3/4,x2+1/2,x3,x4+1/4
6 -x1,-x2+1/2,x3+1/2,-x4+1/2
7 -x1+3/4,-x2+1/2,-x3,-x4+3/4
8 x1+3/4,x2,-x3+1/2,x4+1/4
9 x1+1/2,x2,x3,x4+1/2
10 -x1+3/4,-x2,x3+1/2,-x4+3/4
11 -x1+1/2,-x2,-x3,-x4
12 x1+1/2,x2+1/2,-x3+1/2,x4+1/2
13 x1+1/4,x2+1/2,x3,x4+3/4
14 -x1+1/2,-x2+1/2,x3+1/2,-x4
15 -x1+1/4,-x2+1/2,-x3,-x4+1/4
16 x1+1/4,x2,-x3+1/2,x4+3/4

loop_
_atom_site_label
_atom_site_type_symbol
_atom_site_fract_x
_atom_site_fract_y
_atom_site_fract_z
_atom_site_adp_type
_atom_site_U_iso_or_equiv
_atom_site_symmetry_multiplicity
_atom_site_occupancy
_atom_site_calc_flag
La1 La -0.00026(2) -0.01780(4) 0.00263(4) Uani 0.00683(6) 16 0.1429 d
La2 La -0.00144(10) 0.29660(8) -0.08968(13) Uani 0.00742(9) 16 0.0357 d
La3 La -0.00272(10) -0.23236(10) 0.04847(14) Uani 0.01283(12) 16 0.0357 d
Ti11 Ti 0.25 0 0.5 Uani 0.00481(19) 8 0.023(2) d
Fe11 Fe 0.25 0 0.5 Uani 0.00481(19) 8 0.049(2) d
Ti12 Ti 0.25 0 0.5 Uani 0.00481(19) 16 0.0270(10) d
Fe12 Fe 0.25 0 0.5 Uani 0.00481(19) 16 0.0087(10) d
Ti13 Ti 0.25 0 0.5 Uani 0.00481(19) 16 0.0344(9) d
Fe13 Fe 0.25 0 0.5 Uani 0.00481(19) 16 0.0013(9) d
Ti21 Ti 0.75 0 0.5 Uani 0.00458(19) 8 0.023(2) d
Fe21 Fe 0.75 0 0.5 Uani 0.00458(19) 8 0.049(2) d
Ti22 Ti 0.75 0 0.5 Uani 0.00458(19) 16 0.0268(10) d
Fe22 Fe 0.75 0 0.5 Uani 0.00458(19) 16 0.0089(10) d
Ti23 Ti 0.75 0 0.5 Uani 0.00458(19) 16 0.0333(9) d
Fe23 Fe 0.75 0 0.5 Uani 0.00458(19) 16 0.0024(9) d
O1 O -0.0003(3) 0.0068(4) 0.5569(5) Uani 0.0093(5) 16 0.2143 d
O2 O 0.2251(3) 0.2143(5) 0.2101(4) Uani 0.0085(5) 16 0.25 d
O3 O 0.7762(3) 0.2078(4) 0.2057(4) Uani 0.0081(5) 16 0.25 d

loop_
_atom_site_aniso_label
_atom_site_aniso_type_symbol
_atom_site_aniso_U_11
_atom_site_aniso_U_22
_atom_site_aniso_U_33
_atom_site_aniso_U_12
_atom_site_aniso_U_13
_atom_site_aniso_U_23
La1 La 0.00348(10) 0.01109(8) 0.00590(13) 0.00025(9) -0.00016(12) -0.00136(6)
La2 La 0.00265(13) 0.01445(15) 0.00517(19) -0.00051(18) -0.00054(16) -0.00186(13)
La3 La 0.00273(15) 0.0237(2) 0.0121(3) 0.0004(2) -0.00048(19) -0.00631(16)
Ti11 Ti 0.0037(3) 0.0081(2) 0.0026(4) -0.0026(5) -0.0001(4) -0.00023(19)
Fe11 Fe 0.0037(3) 0.0081(2) 0.0026(4) -0.0026(5) -0.0001(4) -0.00023(19)
Ti12 Ti 0.0037(3) 0.0081(2) 0.0026(4) -0.0026(5) -0.0001(4) -0.00023(19)
Fe12 Fe 0.0037(3) 0.0081(2) 0.0026(4) -0.0026(5) -0.0001(4) -0.00023(19)
Ti13 Ti 0.0037(3) 0.0081(2) 0.0026(4) -0.0026(5) -0.0001(4) -0.00023(19)
Fe13 Fe 0.0037(3) 0.0081(2) 0.0026(4) -0.0026(5) -0.0001(4) -0.00023(19)
Ti21 Ti 0.0036(3) 0.0077(2) 0.0025(4) -0.0026(5) 0.0000(4) 0.00059(19)
Fe21 Fe 0.0036(3) 0.0077(2) 0.0025(4) -0.0026(5) 0.0000(4) 0.00059(19)
Ti22 Ti 0.0036(3) 0.0077(2) 0.0025(4) -0.0026(5) 0.0000(4) 0.00059(19)
Fe22 Fe 0.0036(3) 0.0077(2) 0.0025(4) -0.0026(5) 0.0000(4) 0.00059(19)
Ti23 Ti 0.0036(3) 0.0077(2) 0.0025(4) -0.0026(5) 0.0000(4) 0.00059(19)
Fe23 Fe 0.0036(3) 0.0077(2) 0.0025(4) -0.0026(5) 0.0000(4) 0.00059(19)
O1 O 0.0004(8) 0.0169(8) 0.0105(11) 0.0013(8) -0.0006(6) 0.0003(7)
O2 O 0.0083(10) 0.0145(8) 0.0028(9) -0.0005(7) 0.0000(7) 0.0026(7)
O3 O 0.0074(10) 0.0138(8) 0.0031(9) 0.0008(7) 0.0010(6) 0.0026(6)

loop_
_atom_site_displace_Fourier_atom_site_label
_atom_site_displace_Fourier_axis
_atom_site_displace_Fourier_wave_vector_seq_id
_atom_site_displace_Fourier_param_cos
_atom_site_displace_Fourier_param_sin
Ti11 x 1 0 -0.0072(7)
Ti11 y 1 0 0.1430(4)
Ti11 z 1 0 -0.0599(5)
Ti11 x 2 0 0
Ti11 y 2 0 0
Ti11 z 2 0 0
Ti11 x 3 0 0
Ti11 y 3 0 0
Ti11 z 3 0 0
Ti11 x 4 0 0
Ti11 y 4 0 0
Ti11 z 4 0 0
Ti11 x 5 0 0
Ti11 y 5 0 0
Ti11 z 5 0 0
Ti11 x 6 0 0.0006(3)
Ti11 y 6 0 0.01101(19)
Ti11 z 6 0 0.0219(2)
Ti11 x 7 0 0
Ti11 y 7 0 0
Ti11 z 7 0 0
Ti11 x 8 0 0
Ti11 y 8 0 0
Ti11 z 8 0 0
Ti11 x 9 0 0
Ti11 y 9 0 0
Ti11 z 9 0 0
Ti11 x 10 0 0
Ti11 y 10 0 0
Ti11 z 10 0 0
Ti11 x 11 0 0
Ti11 y 11 0 0
Ti11 z 11 0 0
Ti11 x 12 0 0.0011(2)
Ti11 y 12 0 -0.00819(15)
Ti11 z 12 0 -0.0119(3)
Fe11 x 1 0 -0.0072(7)
Fe11 y 1 0 0.1430(4)
Fe11 z 1 0 -0.0599(5)
Fe11 x 2 0 0
Fe11 y 2 0 0
Fe11 z 2 0 0
Fe11 x 3 0 0
Fe11 y 3 0 0
Fe11 z 3 0 0
Fe11 x 4 0 0
Fe11 y 4 0 0
Fe11 z 4 0 0
Fe11 x 5 0 0
Fe11 y 5 0 0
Fe11 z 5 0 0
Fe11 x 6 0 0.0006(3)
Fe11 y 6 0 0.01101(19)
Fe11 z 6 0 0.0219(2)
Fe11 x 7 0 0
Fe11 y 7 0 0
Fe11 z 7 0 0
Fe11 x 8 0 0
Fe11 y 8 0 0
Fe11 z 8 0 0
Fe11 x 9 0 0
Fe11 y 9 0 0
Fe11 z 9 0 0
Fe11 x 10 0 0
Fe11 y 10 0 0
Fe11 z 10 0 0
Fe11 x 11 0 0
Fe11 y 11 0 0
Fe11 z 11 0 0
Fe11 x 12 0 0.0011(2)
Fe11 y 12 0 -0.00819(15)
Fe11 z 12 0 -0.0119(3)
Ti12 x 1 0 -0.0072(7)
Ti12 y 1 0 0.1430(4)
Ti12 z 1 0 -0.0599(5)
Ti12 x 2 0 0
Ti12 y 2 0 0
Ti12 z 2 0 0
Ti12 x 3 0 0
Ti12 y 3 0 0
Ti12 z 3 0 0
Ti12 x 4 0 0
Ti12 y 4 0 0
Ti12 z 4 0 0
Ti12 x 5 0 0
Ti12 y 5 0 0
Ti12 z 5 0 0
Ti12 x 6 0 0.0006(3)
Ti12 y 6 0 0.01101(19)
Ti12 z 6 0 0.0219(2)
Ti12 x 7 0 0
Ti12 y 7 0 0
Ti12 z 7 0 0
Ti12 x 8 0 0
Ti12 y 8 0 0
Ti12 z 8 0 0
Ti12 x 9 0 0
Ti12 y 9 0 0
Ti12 z 9 0 0
Ti12 x 10 0 0
Ti12 y 10 0 0
Ti12 z 10 0 0
Ti12 x 11 0 0
Ti12 y 11 0 0
Ti12 z 11 0 0
Ti12 x 12 0 0.0011(2)
Ti12 y 12 0 -0.00819(15)
Ti12 z 12 0 -0.0119(3)
Fe12 x 1 0 -0.0072(7)
Fe12 y 1 0 0.1430(4)
Fe12 z 1 0 -0.0599(5)
Fe12 x 2 0 0
Fe12 y 2 0 0
Fe12 z 2 0 0
Fe12 x 3 0 0
Fe12 y 3 0 0
Fe12 z 3 0 0
Fe12 x 4 0 0
Fe12 y 4 0 0
Fe12 z 4 0 0
Fe12 x 5 0 0
Fe12 y 5 0 0
Fe12 z 5 0 0
Fe12 x 6 0 0.0006(3)
Fe12 y 6 0 0.01101(19)
Fe12 z 6 0 0.0219(2)
Fe12 x 7 0 0
Fe12 y 7 0 0
Fe12 z 7 0 0
Fe12 x 8 0 0
Fe12 y 8 0 0
Fe12 z 8 0 0
Fe12 x 9 0 0
Fe12 y 9 0 0
Fe12 z 9 0 0
Fe12 x 10 0 0
Fe12 y 10 0 0
Fe12 z 10 0 0
Fe12 x 11 0 0
Fe12 y 11 0 0
Fe12 z 11 0 0
Fe12 x 12 0 0.0011(2)
Fe12 y 12 0 -0.00819(15)
Fe12 z 12 0 -0.0119(3)
Ti13 x 1 0 -0.0072(7)
Ti13 y 1 0 0.1430(4)
Ti13 z 1 0 -0.0599(5)
Ti13 x 2 0 0
Ti13 y 2 0 0
Ti13 z 2 0 0
Ti13 x 3 0 0
Ti13 y 3 0 0
Ti13 z 3 0 0
Ti13 x 4 0 0
Ti13 y 4 0 0
Ti13 z 4 0 0
Ti13 x 5 0 0
Ti13 y 5 0 0
Ti13 z 5 0 0
Ti13 x 6 0 0.0006(3)
Ti13 y 6 0 0.01101(19)
Ti13 z 6 0 0.0219(2)
Ti13 x 7 0 0
Ti13 y 7 0 0
Ti13 z 7 0 0
Ti13 x 8 0 0
Ti13 y 8 0 0
Ti13 z 8 0 0
Ti13 x 9 0 0
Ti13 y 9 0 0
Ti13 z 9 0 0
Ti13 x 10 0 0
Ti13 y 10 0 0
Ti13 z 10 0 0
Ti13 x 11 0 0
Ti13 y 11 0 0
Ti13 z 11 0 0
Ti13 x 12 0 0.0011(2)
Ti13 y 12 0 -0.00819(15)
Ti13 z 12 0 -0.0119(3)
Fe13 x 1 0 -0.0072(7)
Fe13 y 1 0 0.1430(4)
Fe13 z 1 0 -0.0599(5)
Fe13 x 2 0 0
Fe13 y 2 0 0
Fe13 z 2 0 0
Fe13 x 3 0 0
Fe13 y 3 0 0
Fe13 z 3 0 0
Fe13 x 4 0 0
Fe13 y 4 0 0
Fe13 z 4 0 0
Fe13 x 5 0 0
Fe13 y 5 0 0
Fe13 z 5 0 0
Fe13 x 6 0 0.0006(3)
Fe13 y 6 0 0.01101(19)
Fe13 z 6 0 0.0219(2)
Fe13 x 7 0 0
Fe13 y 7 0 0
Fe13 z 7 0 0
Fe13 x 8 0 0
Fe13 y 8 0 0
Fe13 z 8 0 0
Fe13 x 9 0 0
Fe13 y 9 0 0
Fe13 z 9 0 0
Fe13 x 10 0 0
Fe13 y 10 0 0
Fe13 z 10 0 0
Fe13 x 11 0 0
Fe13 y 11 0 0
Fe13 z 11 0 0
Fe13 x 12 0 0.0011(2)
Fe13 y 12 0 -0.00819(15)
Fe13 z 12 0 -0.0119(3)
Ti21 x 1 0 -0.0019(7)
Ti21 y 1 0 0.1560(4)
Ti21 z 1 0 -0.0638(5)
Ti21 x 2 0 0
Ti21 y 2 0 0
Ti21 z 2 0 0
Ti21 x 3 0 0
Ti21 y 3 0 0
Ti21 z 3 0 0
Ti21 x 4 0 0
Ti21 y 4 0 0
Ti21 z 4 0 0
Ti21 x 5 0 0
Ti21 y 5 0 0
Ti21 z 5 0 0
Ti21 x 6 0 -0.0016(3)
Ti21 y 6 0 0.00991(19)
Ti21 z 6 0 0.0221(2)
Ti21 x 7 0 0
Ti21 y 7 0 0
Ti21 z 7 0 0
Ti21 x 8 0 0
Ti21 y 8 0 0
Ti21 z 8 0 0
Ti21 x 9 0 0
Ti21 y 9 0 0
Ti21 z 9 0 0
Ti21 x 10 0 0
Ti21 y 10 0 0
Ti21 z 10 0 0
Ti21 x 11 0 0
Ti21 y 11 0 0
Ti21 z 11 0 0
Ti21 x 12 0 0.0029(2)
Ti21 y 12 0 -0.00883(14)
Ti21 z 12 0 -0.0116(3)
Fe21 x 1 0 -0.0019(7)
Fe21 y 1 0 0.1560(4)
Fe21 z 1 0 -0.0638(5)
Fe21 x 2 0 0
Fe21 y 2 0 0
Fe21 z 2 0 0
Fe21 x 3 0 0
Fe21 y 3 0 0
Fe21 z 3 0 0
Fe21 x 4 0 0
Fe21 y 4 0 0
Fe21 z 4 0 0
Fe21 x 5 0 0
Fe21 y 5 0 0
Fe21 z 5 0 0
Fe21 x 6 0 -0.0016(3)
Fe21 y 6 0 0.00991(19)
Fe21 z 6 0 0.0221(2)
Fe21 x 7 0 0
Fe21 y 7 0 0
Fe21 z 7 0 0
Fe21 x 8 0 0
Fe21 y 8 0 0
Fe21 z 8 0 0
Fe21 x 9 0 0
Fe21 y 9 0 0
Fe21 z 9 0 0
Fe21 x 10 0 0
Fe21 y 10 0 0
Fe21 z 10 0 0
Fe21 x 11 0 0
Fe21 y 11 0 0
Fe21 z 11 0 0
Fe21 x 12 0 0.0029(2)
Fe21 y 12 0 -0.00883(14)
Fe21 z 12 0 -0.0116(3)
Ti22 x 1 0 -0.0019(7)
Ti22 y 1 0 0.1560(4)
Ti22 z 1 0 -0.0638(5)
Ti22 x 2 0 0
Ti22 y 2 0 0
Ti22 z 2 0 0
Ti22 x 3 0 0
Ti22 y 3 0 0
Ti22 z 3 0 0
Ti22 x 4 0 0
Ti22 y 4 0 0
Ti22 z 4 0 0
Ti22 x 5 0 0
Ti22 y 5 0 0
Ti22 z 5 0 0
Ti22 x 6 0 -0.0016(3)
Ti22 y 6 0 0.00991(19)
Ti22 z 6 0 0.0221(2)
Ti22 x 7 0 0
Ti22 y 7 0 0
Ti22 z 7 0 0
Ti22 x 8 0 0
Ti22 y 8 0 0
Ti22 z 8 0 0
Ti22 x 9 0 0
Ti22 y 9 0 0
Ti22 z 9 0 0
Ti22 x 10 0 0
Ti22 y 10 0 0
Ti22 z 10 0 0
Ti22 x 11 0 0
Ti22 y 11 0 0
Ti22 z 11 0 0
Ti22 x 12 0 0.0029(2)
Ti22 y 12 0 -0.00883(14)
Ti22 z 12 0 -0.0116(3)
Fe22 x 1 0 -0.0019(7)
Fe22 y 1 0 0.1560(4)
Fe22 z 1 0 -0.0638(5)
Fe22 x 2 0 0
Fe22 y 2 0 0
Fe22 z 2 0 0
Fe22 x 3 0 0
Fe22 y 3 0 0
Fe22 z 3 0 0
Fe22 x 4 0 0
Fe22 y 4 0 0
Fe22 z 4 0 0
Fe22 x 5 0 0
Fe22 y 5 0 0
Fe22 z 5 0 0
Fe22 x 6 0 -0.0016(3)
Fe22 y 6 0 0.00991(19)
Fe22 z 6 0 0.0221(2)
Fe22 x 7 0 0
Fe22 y 7 0 0
Fe22 z 7 0 0
Fe22 x 8 0 0
Fe22 y 8 0 0
Fe22 z 8 0 0
Fe22 x 9 0 0
Fe22 y 9 0 0
Fe22 z 9 0 0
Fe22 x 10 0 0
Fe22 y 10 0 0
Fe22 z 10 0 0
Fe22 x 11 0 0
Fe22 y 11 0 0
Fe22 z 11 0 0
Fe22 x 12 0 0.0029(2)
Fe22 y 12 0 -0.00883(14)
Fe22 z 12 0 -0.0116(3)
Ti23 x 1 0 -0.0019(7)
Ti23 y 1 0 0.1560(4)
Ti23 z 1 0 -0.0638(5)
Ti23 x 2 0 0
Ti23 y 2 0 0
Ti23 z 2 0 0
Ti23 x 3 0 0
Ti23 y 3 0 0
Ti23 z 3 0 0
Ti23 x 4 0 0
Ti23 y 4 0 0
Ti23 z 4 0 0
Ti23 x 5 0 0
Ti23 y 5 0 0
Ti23 z 5 0 0
Ti23 x 6 0 -0.0016(3)
Ti23 y 6 0 0.00991(19)
Ti23 z 6 0 0.0221(2)
Ti23 x 7 0 0
Ti23 y 7 0 0
Ti23 z 7 0 0
Ti23 x 8 0 0
Ti23 y 8 0 0
Ti23 z 8 0 0
Ti23 x 9 0 0
Ti23 y 9 0 0
Ti23 z 9 0 0
Ti23 x 10 0 0
Ti23 y 10 0 0
Ti23 z 10 0 0
Ti23 x 11 0 0
Ti23 y 11 0 0
Ti23 z 11 0 0
Ti23 x 12 0 0.0029(2)
Ti23 y 12 0 -0.00883(14)
Ti23 z 12 0 -0.0116(3)
Fe23 x 1 0 -0.0019(7)
Fe23 y 1 0 0.1560(4)
Fe23 z 1 0 -0.0638(5)
Fe23 x 2 0 0
Fe23 y 2 0 0
Fe23 z 2 0 0
Fe23 x 3 0 0
Fe23 y 3 0 0
Fe23 z 3 0 0
Fe23 x 4 0 0
Fe23 y 4 0 0
Fe23 z 4 0 0
Fe23 x 5 0 0
Fe23 y 5 0 0
Fe23 z 5 0 0
Fe23 x 6 0 -0.0016(3)
Fe23 y 6 0 0.00991(19)
Fe23 z 6 0 0.0221(2)
Fe23 x 7 0 0
Fe23 y 7 0 0
Fe23 z 7 0 0
Fe23 x 8 0 0
Fe23 y 8 0 0
Fe23 z 8 0 0
Fe23 x 9 0 0
Fe23 y 9 0 0
Fe23 z 9 0 0
Fe23 x 10 0 0
Fe23 y 10 0 0
Fe23 z 10 0 0
Fe23 x 11 0 0
Fe23 y 11 0 0
Fe23 z 11 0 0
Fe23 x 12 0 0.0029(2)
Fe23 y 12 0 -0.00883(14)
Fe23 z 12 0 -0.0116(3)

loop_
_atom_site_Fourier_wave_vector_seq_id
_jana_atom_site_fourier_wave_vector_q1_coeff
1 1
2 2
3 3
4 4
5 5
6 6
7 7
8 8
9 9
10 10
11 11
12 12

loop_
_atom_site_occ_special_func_atom_site_label
_atom_site_occ_special_func_crenel_c
_atom_site_occ_special_func_crenel_w
La1 0 0.1429
La2 0.110477(6) 0.0357
La3 -0.105891(7) 0.0357
Ti11 0 0.0714
Fe11 0 0.0714
Ti12 0.0536 0.0357
Fe12 0.0536 0.0357
Ti13 0.0893 0.0357
Fe13 0.0893 0.0357
Ti21 0 0.0714
Fe21 0 0.0714
Ti22 0.0536 0.0357
Fe22 0.0536 0.0357
Ti23 0.0893 0.0357
Fe23 0.0893 0.0357
O1 0 0.2143
O2 0 0.25
O3 0 0.25

loop_
_atom_type_symbol
_atom_type_scat_dispersion_real
_atom_type_scat_dispersion_imag
_atom_type_scat_source
Fe 0.3463 0.8444 'International Tables Vol C tables 4.2.6.8 and 6.1.1.1'
La -0.2871 2.4523 'International Tables Vol C tables 4.2.6.8 and 6.1.1.1'
O 0.0106 0.0060 'International Tables Vol C tables 4.2.6.8 and 6.1.1.1'
Ti 0.2776 0.4457 'International Tables Vol C tables 4.2.6.8 and 6.1.1.1'

loop_
_cell_wave_vector_seq_id
_cell_wave_vector_x
_cell_wave_vector_y
_cell_wave_vector_z
1 0.000000 0.071429 0.000000

loop_
_geom_bond_atom_site_label_1
_geom_bond_atom_site_label_2
_geom_bond_site_ssg_symmetry_2
_geom_bond_distance_av
_geom_bond_distance_min
_geom_bond_distance_max
La1 Ti11 1_5545 3.438(2) 3.438(2) 3.438(2)
La1 Ti11 . 3.365(2) 3.365(2) 3.365(2)
La1 Ti11 6_5445 3.3327(19) 3.3327(19) 3.3327(19)
La1 Fe11 1_5545 3.438(2) 3.438(2) 3.438(2)
La1 Fe11 . 3.365(2) 3.365(2) 3.365(2)
La1 Fe11 6_5445 3.3327(19) 3.3327(19) 3.3327(19)
La1 Ti13 6_5445 3.3220(14) 3.3220(14) 3.3220(14)
La1 Fe13 6_5445 3.3220(14) 3.3220(14) 3.3220(14)
La1 Ti21 1_4545 3.427(2) 3.427(2) 3.427(2)
La1 Ti21 1_4555 3.354(2) 3.354(2) 3.354(2)
La1 Ti21 6_5445 3.3436(19) 3.3436(19) 3.3436(19)
La1 Fe21 1_4545 3.427(2) 3.427(2) 3.427(2)
La1 Fe21 1_4555 3.354(2) 3.354(2) 3.354(2)
La1 Fe21 6_5445 3.3436(19) 3.3436(19) 3.3436(19)
La1 Ti23 6_5445 3.3333(13) 3.3333(13) 3.3333(13)
La1 Fe23 6_5445 3.3333(13) 3.3333(13) 3.3333(13)
La1 O1 1_5545 2.45(5) 2.43(2) 2.47(7)
La1 O1 . 3.13(5) 3.13(7) 3.13(2)
La1 O2 . 2.475(18) 2.419(18) 2.531(18)
La1 O2 6_5545 3.193(18) 3.142(18) 3.245(18)
La1 O3 1_4555 2.457(17) 2.416(17) 2.498(18)
La1 O3 6_5545 3.205(17) 3.168(18) 3.242(17)
La1 Ti121 5_5555 3.461(3) 3.461(3) 3.461(3)
La1 Ti121 5_5565 3.363(3) 3.363(3) 3.363(3)
La1 Fe121 5_5555 3.461(3) 3.461(3) 3.461(3)
La1 Fe121 5_5565 3.363(3) 3.363(3) 3.363(3)
La1 Ti221 5_5555 3.417(3) 3.417(3) 3.417(3)
La1 Ti221 5_5565 3.332(3) 3.332(3) 3.332(3)
La1 Fe221 5_5555 3.417(3) 3.417(3) 3.417(3)
La1 Fe221 5_5565 3.332(3) 3.332(3) 3.332(3)
La1 O11 2_5455 2.98(5) 2.83(7) 3.14(2)
La1 O11 2_5555 3.03(5) 2.50(2) 3.56(7)
La1 O21 5_5555 2.732(10) 2.654(2) 2.810(17)
La1 O21 2_5455 2.903(10) 2.887(2) 2.919(17)
La1 O31 5_5555 2.668(9) 2.603(2) 2.732(17)
La1 O31 2_4455 2.898(9) 2.860(17) 2.935(2)
La2 Ti13 1_5545 3.3913(16) 3.3913(16) 3.3913(16)
La2 Ti13 8_5645 3.3507(9) 3.3507(9) 3.3507(9)
La2 Fe13 1_5545 3.3913(16) 3.3913(16) 3.3913(16)
La2 Fe13 8_5645 3.3507(9) 3.3507(9) 3.3507(9)
La2 Ti23 1_4545 3.3868(16) 3.3868(16) 3.3868(16)
La2 Fe23 1_4545 3.3868(16) 3.3868(16) 3.3868(16)
La2 O1 1_5545 2.55(7) 2.55(7) 2.55(7)
La2 O2 . 2.45(2) 2.45(2) 2.45(2)
La2 O2 3_4555 2.48(2) 2.48(2) 2.48(2)
La2 O2 6_5545 2.43(2) 2.43(2) 2.43(2)
La2 O2 8_5645 2.54(2) 2.54(2) 2.54(2)
La2 O3 1_4555 2.397(19) 2.397(19) 2.397(19)
La2 O3 6_5545 2.458(19) 2.458(19) 2.458(19)
La2 O11 2_5455 3.39(7) 3.39(7) 3.39(7)
La2 O21 5_5555 3.218(17) 3.218(17) 3.218(17)
La2 O31 5_5555 3.239(17) 3.239(17) 3.239(17)
Ti11 O1 . 2.00(2) 2.00(2) 2.00(2)
Ti11 O2 . 1.934(18) 1.934(18) 1.934(18)
Ti11 O2 6_5555 2.010(18) 2.010(18) 2.010(18)
Ti11 La11 5_5555 3.385(2) 3.385(2) 3.385(2)
Ti11 La11 5_5565 3.410(2) 3.410(2) 3.410(2)
Ti11 La11 2_5555 3.3510(19) 3.3510(19) 3.3510(19)
Ti11 O11 5_5565 1.91(3) 1.91(3) 1.91(3)
Ti11 O21 5_5565 1.938(3) 1.938(3) 1.938(3)
Ti11 O21 2_5455 2.121(3) 2.121(3) 2.121(3)
Fe11 O1 . 2.00(2) 2.00(2) 2.00(2)
Fe11 O2 . 1.934(18) 1.934(18) 1.934(18)
Fe11 O2 6_5555 2.010(18) 2.010(18) 2.010(18)
Fe11 La11 5_5555 3.385(2) 3.385(2) 3.385(2)
Fe11 La11 5_5565 3.410(2) 3.410(2) 3.410(2)
Fe11 La11 2_5555 3.3510(19) 3.3510(19) 3.3510(19)
Fe11 O11 5_5565 1.91(3) 1.91(3) 1.91(3)
Fe11 O21 5_5565 1.938(3) 1.938(3) 1.938(3)
Fe11 O21 2_5455 2.121(3) 2.121(3) 2.121(3)
Ti13 O1 . 1.99(8) 1.99(8) 1.99(8)
Ti13 O2 . 1.81(2) 1.81(2) 1.81(2)
Ti13 O2 6_5555 1.87(2) 1.87(2) 1.87(2)
Ti13 La11 2_5455 3.4475(13) 3.4475(13) 3.4475(13)
Ti13 O11 5_5565 1.94(8) 1.94(8) 1.94(8)
Ti13 O21 5_5565 2.290(17) 2.290(17) 2.290(17)
Ti13 O21 2_5455 1.738(17) 1.738(17) 1.738(17)
Fe13 O1 . 1.99(8) 1.99(8) 1.99(8)
Fe13 O2 . 1.81(2) 1.81(2) 1.81(2)
Fe13 O2 6_5555 1.87(2) 1.87(2) 1.87(2)
Fe13 La11 2_5455 3.4475(13) 3.4475(13) 3.4475(13)
Fe13 O11 5_5565 1.94(8) 1.94(8) 1.94(8)
Fe13 O21 5_5565 2.290(17) 2.290(17) 2.290(17)
Fe13 O21 2_5455 1.738(17) 1.738(17) 1.738(17)
Ti21 O1 1_6555 1.98(2) 1.98(2) 1.98(2)
Ti21 O3 . 1.940(17) 1.940(17) 1.940(17)
Ti21 O3 6_6555 2.027(18) 2.027(18) 2.027(18)
Ti21 La11 5_5555 3.391(2) 3.391(2) 3.391(2)
Ti21 La11 5_5565 3.416(2) 3.416(2) 3.416(2)
Ti21 La11 2_6455 3.4913(18) 3.4913(18) 3.4913(18)
Ti21 La11 2_6555 3.3399(19) 3.3399(19) 3.3399(19)
Ti21 O11 5_5565 2.12(3) 2.12(3) 2.12(3)
Ti21 O31 5_6565 1.977(3) 1.977(3) 1.977(3)
Ti21 O31 2_5455 2.092(3) 2.092(3) 2.092(3)
Fe21 O1 1_6555 1.98(2) 1.98(2) 1.98(2)
Fe21 O3 . 1.940(17) 1.940(17) 1.940(17)
Fe21 O3 6_6555 2.027(18) 2.027(18) 2.027(18)
Fe21 La11 5_5555 3.391(2) 3.391(2) 3.391(2)
Fe21 La11 5_5565 3.416(2) 3.416(2) 3.416(2)
Fe21 La11 2_6455 3.4913(18) 3.4913(18) 3.4913(18)
Fe21 La11 2_6555 3.3399(19) 3.3399(19) 3.3399(19)
Fe21 O11 5_5565 2.12(3) 2.12(3) 2.12(3)
Fe21 O31 5_6565 1.977(3) 1.977(3) 1.977(3)
Fe21 O31 2_5455 2.092(3) 2.092(3) 2.092(3)
Ti23 O1 1_6555 2.01(8) 2.01(8) 2.01(8)
Ti23 O3 . 1.76(2) 1.76(2) 1.76(2)
Ti23 O3 6_6555 1.88(2) 1.88(2) 1.88(2)
Ti23 La11 2_6455 3.4913(13) 3.4913(13) 3.4913(13)
Ti23 La31 5_5565 3.4647(16) 3.4647(16) 3.4647(16)
Ti23 O11 5_5565 2.05(8) 2.05(8) 2.05(8)
Ti23 O31 5_6565 2.299(17) 2.299(17) 2.299(17)
Ti23 O31 2_5455 1.844(17) 1.844(17) 1.844(17)
Fe23 O1 1_6555 2.01(8) 2.01(8) 2.01(8)
Fe23 O3 . 1.76(2) 1.76(2) 1.76(2)
Fe23 O3 6_6555 1.88(2) 1.88(2) 1.88(2)
Fe23 La11 2_6455 3.4913(13) 3.4913(13) 3.4913(13)
Fe23 La31 5_5565 3.4647(16) 3.4647(16) 3.4647(16)
Fe23 O11 5_5565 2.05(8) 2.05(8) 2.05(8)
Fe23 O31 5_6565 2.299(17) 2.299(17) 2.299(17)
Fe23 O31 2_5455 1.844(17) 1.844(17) 1.844(17)
O1 O2 . 2.83(6) 2.74(8) 2.94(8)
O1 O2 6_5555 2.78(6) 2.77(8) 2.80(3)
O1 O3 1_4555 2.81(6) 2.71(8) 2.91(8)
O1 O3 6_5555 2.79(6) 2.74(8) 2.82(3)
O1 La11 2_5455 2.78(4) 2.60(7) 2.97(2)
O1 La11 2_5555 2.58(4) 2.47(7) 2.70(2)
O1 Ti121 5_5565 2.06(8) 2.06(8) 2.06(8)
O1 Fe121 5_5565 2.06(8) 2.06(8) 2.06(8)
O1 Ti221 5_5565 1.98(8) 1.98(8) 1.98(8)
O1 Fe221 5_5565 1.98(8) 1.98(8) 1.98(8)
O1 O11 2_5465 3.54(8) 2.66(10) 4.02(10)
O1 O11 2_5565 3.41(7) 3.09(7) 3.72(7)
O1 O21 5_5565 2.81(6) 2.64(8) 3.08(8)
O1 O21 2_5455 2.79(6) 2.41(8) 3.02(8)
O1 O31 5_5565 2.80(6) 2.69(8) 3.01(8)
O1 O31 2_4455 2.78(6) 2.45(8) 2.96(8)
O2 O2 3_4555 2.85(3) 2.85(3) 2.85(3)
O2 O2 7_5455 2.85(3) 2.85(3) 2.85(3)
O2 O2 6_5545 2.82(3) 2.72(3) 2.88(2)
O2 O2 6_5555 2.82(3) 2.72(3) 2.88(2)
O2 O3 1_4555 3.55(3) 3.41(2) 3.70(3)
O2 O3 3_4555 2.94(3) 2.94(3) 2.94(3)
O2 O3 7_4455 2.76(3) 2.76(3) 2.76(3)
O2 La11 5_5555 2.765(18) 2.742(18) 2.788(18)
O2 La11 2_5555 2.745(18) 2.713(18) 2.778(18)
O2 La31 5_5555 2.51(2) 2.51(2) 2.51(2)
O2 La31 2_5555 2.45(2) 2.45(2) 2.45(2)
O2 Ti121 5_5565 2.020(18) 2.020(18) 2.020(18)
O2 Ti121 2_5555 2.172(18) 2.172(18) 2.172(18)
O2 Fe121 5_5565 2.020(18) 2.020(18) 2.020(18)
O2 Fe121 2_5555 2.172(18) 2.172(18) 2.172(18)
O2 O11 5_5565 2.80(6) 2.63(3) 3.03(8)
O2 O11 2_5555 2.77(6) 2.38(8) 3.49(8)
O2 O21 5_5555 3.35(2) 3.261(18) 3.52(2)
O2 O21 2_5455 2.78(2) 2.63(3) 2.943(19)
O2 O21 2_5555 2.78(2) 2.590(18) 2.98(3)
O3 O3 3_4555 2.86(3) 2.86(3) 2.86(3)
O3 O3 7_5455 2.86(3) 2.86(3) 2.86(3)
O3 O3 6_6545 2.84(3) 2.73(3) 2.92(3)
O3 O3 6_6555 2.84(3) 2.73(3) 2.92(3)
O3 La11 5_5555 2.753(17) 2.719(17) 2.788(18)
O3 La11 2_6555 2.755(17) 2.715(18) 2.795(17)
O3 La31 3_5455 2.53(2) 2.53(2) 2.53(2)
O3 La31 5_5555 2.462(19) 2.462(19) 2.462(19)
O3 La31 2_6555 2.472(19) 2.472(19) 2.472(19)
O3 La31 4_5655 3.06(2) 3.06(2) 3.06(2)
O3 Ti221 5_6565 2.026(18) 2.026(18) 2.026(18)
O3 Ti221 2_5555 2.183(17) 2.183(17) 2.183(17)
O3 Fe221 5_6565 2.026(18) 2.026(18) 2.026(18)
O3 Fe221 2_5555 2.183(17) 2.183(17) 2.183(17)
O3 O11 3_5465 3.40(7) 3.40(7) 3.40(7)
O3 O11 5_5565 2.85(6) 2.78(3) 2.88(8)
O3 O11 2_6555 2.82(6) 2.51(8) 3.39(8)
O3 O31 5_6555 3.25(2) 3.16(3) 3.39(2)
O3 O31 2_5455 2.79(2) 2.66(3) 2.950(17)
O3 O31 2_5555 2.78(2) 2.620(19) 2.89(2)
La11 Ti121 . 3.415(3) 3.415(3) 3.415(3)
La11 Ti121 1_5565 3.363(3) 3.363(3) 3.363(3)
La11 Ti121 6_4555 3.420(3) 3.420(3) 3.420(3)
La11 Fe121 . 3.415(3) 3.415(3) 3.415(3)
La11 Fe121 1_5565 3.363(3) 3.363(3) 3.363(3)
La11 Fe121 6_4555 3.420(3) 3.420(3) 3.420(3)
La11 Ti221 1_6555 3.441(3) 3.441(3) 3.441(3)
La11 Ti221 1_6565 3.403(3) 3.403(3) 3.403(3)
La11 Ti221 6_4555 3.400(2) 3.400(2) 3.400(2)
La11 Fe221 1_6555 3.441(3) 3.441(3) 3.441(3)
La11 Fe221 1_6565 3.403(3) 3.403(3) 3.403(3)
La11 Fe221 6_4555 3.400(2) 3.400(2) 3.400(2)
La11 O11 . 3.28(5) 2.97(2) 3.59(7)
La11 O11 1_5565 2.37(5) 2.13(7) 2.62(2)
La11 O21 . 2.384(10) 2.374(2) 2.395(17)
La11 O21 6_4455 3.135(10) 2.966(17) 3.304(2)
La11 O31 1_6555 2.348(9) 2.325(17) 2.370(2)
La11 O31 6_4455 3.176(9) 3.050(17) 3.302(2)
La31 O11 . 2.61(7) 2.61(7) 2.61(7)
La31 O11 1_5565 3.11(7) 3.11(7) 3.11(7)
La31 O21 . 3.088(17) 3.088(17) 3.088(17)
La31 O31 1_6555 2.970(17) 2.970(17) 2.970(17)
Ti121 O11 . 2.22(8) 2.22(8) 2.22(8)
Ti121 O21 . 2.119(17) 2.119(17) 2.119(17)
Ti121 O21 6_4445 1.738(17) 1.738(17) 1.738(17)
Fe121 O11 . 2.22(8) 2.22(8) 2.22(8)
Fe121 O21 . 2.119(17) 2.119(17) 2.119(17)
Fe121 O21 6_4445 1.738(17) 1.738(17) 1.738(17)
Ti221 O11 1_4555 2.08(8) 2.08(8) 2.08(8)
Ti221 O31 . 2.079(17) 2.079(17) 2.079(17)
Ti221 O31 6_3445 1.756(17) 1.756(17) 1.756(17)
Fe221 O11 1_4555 2.08(8) 2.08(8) 2.08(8)
Fe221 O31 . 2.079(17) 2.079(17) 2.079(17)
Fe221 O31 6_3445 1.756(17) 1.756(17) 1.756(17)
O11 O21 . 2.95(6) 2.83(2) 3.08(8)
O11 O21 6_4445 2.79(6) 2.22(8) 3.18(2)
O11 O31 1_6545 4.16(6) 3.49(7) 4.60(7)
O11 O31 1_6555 2.98(6) 2.96(8) 2.99(2)
O11 O31 6_4445 2.85(6) 2.15(8) 3.28(2)
O21 O21 6_4445 2.833(17) 2.77(2) 2.910(3)
O21 O21 6_4455 2.833(17) 2.77(2) 2.910(3)
O21 O31 1_6555 3.559(17) 3.27(2) 3.91(2)
O31 O31 6_3445 2.845(17) 2.76(2) 2.901(3)
O31 O31 6_3455 2.845(17) 2.76(2) 2.901(3)

loop_
_jana_cell_twin_matrix_id
_jana_cell_twin_volume_fraction
_jana_cell_twin_matrix_1_1
_jana_cell_twin_matrix_1_2
_jana_cell_twin_matrix_1_3
_jana_cell_twin_matrix_2_1
_jana_cell_twin_matrix_2_2
_jana_cell_twin_matrix_2_3
_jana_cell_twin_matrix_3_1
_jana_cell_twin_matrix_3_2
_jana_cell_twin_matrix_3_3
1 0.5908(10) 1 0 0 0 1 0 0 0 1
2 0.4092(10) 1 0 0 0 -1 0 0 0 -1

loop_
_jana_atom_site_crenel_ortho_func_id
_jana_atom_site_crenel_ortho_func_c
_jana_atom_site_crenel_ortho_func_w
_jana_atom_site_crenel_ortho_func_eps
1 0.000000 0.142857 0.950000
2 0.110477 0.035714 0.950000
3 -0.105891 0.035714 0.950000
4 0.000000 0.214286 0.950000
5 0.000000 0.250000 0.950000
6 0.000000 0.250000 0.950000

loop_
_jana_atom_site_displace_crenel_ortho_atom_site_label
_jana_atom_site_displace_crenel_ortho_axis
_jana_atom_site_displace_crenel_ortho_id
_jana_atom_site_displace_crenel_ortho_param_order
_jana_atom_site_displace_crenel_ortho_param_coeff
La1 x 1 1 0.00013(9)
La1 y 1 1 0.03795(4)
La1 z 1 1 0.00051(5)
La1 x 1 2 0.00017(3)
La1 y 1 2 -0.00064(4)
La1 z 1 2 0.00052(4)
O1 x 4 1 -0.0004(5)
O1 y 4 1 0.0211(6)
O1 z 4 1 -0.0099(5)
O1 x 4 2 0.0002(3)
O1 y 4 2 0.0085(5)
O1 z 4 2 0.0048(5)
O1 x 4 3 0.0011(6)
O1 y 4 3 -0.0045(8)
O1 z 4 3 0.0056(8)
O1 x 4 4 0.0005(4)
O1 y 4 4 -0.0059(5)
O1 z 4 4 -0.0002(6)
O1 x 4 5 -0.0011(8)
O1 y 4 5 0.0087(10)
O1 z 4 5 0.0030(10)
O1 x 4 6 0
O1 y 4 6 0
O1 z 4 6 0
O2 x 5 1 0.0016(3)
O2 y 5 1 0.0342(5)
O2 z 5 1 0.0017(4)
O2 x 5 2 -0.0084(3)
O2 y 5 2 -0.0040(4)
O2 z 5 2 0.0142(5)
O2 x 5 3 0.0057(4)
O2 y 5 3 -0.0054(5)
O2 z 5 3 -0.0065(5)
O2 x 5 4 0.0030(3)
O2 y 5 4 0.0081(5)
O2 z 5 4 -0.0036(5)
O2 x 5 5 -0.0074(4)
O2 y 5 5 0.0067(6)
O2 z 5 5 0.0032(6)
O2 x 5 6 0
O2 y 5 6 0
O2 z 5 6 0
O3 x 6 1 -0.0020(3)
O3 y 6 1 0.0369(4)
O3 z 6 1 0.0012(4)
O3 x 6 2 0.0063(3)
O3 y 6 2 0.0024(4)
O3 z 6 2 0.0163(5)
O3 x 6 3 -0.0060(4)
O3 y 6 3 -0.0018(5)
O3 z 6 3 -0.0067(5)
O3 x 6 4 -0.0014(3)
O3 y 6 4 0.0052(5)
O3 z 6 4 -0.0033(5)
O3 x 6 5 0.0065(4)
O3 y 6 5 0.0030(6)
O3 z 6 5 0.0029(6)
O3 x 6 6 0
O3 y 6 6 0
O3 z 6 6 0

loop_
_jana_atom_site_u_crenel_ortho_atom_site_label
_jana_atom_site_u_crenel_ortho_tens_elem
_jana_atom_site_u_crenel_ortho_id
_jana_atom_site_u_crenel_ortho_param_order
_jana_atom_site_u_crenel_ortho_param_coeff
La1 U11 1 1 0.00032(6)
La1 U22 1 1 0.00038(6)
La1 U33 1 1 0.00082(9)
La1 U12 1 1 0.00018(9)
La1 U13 1 1 0.00005(6)
La1 U23 1 1 -0.00003(9)
La1 U11 1 2 0.00063(7)
La1 U22 1 2 0.00075(7)
La1 U33 1 2 -0.00085(10)
La1 U12 1 2 -0.00009(10)
La1 U13 1 2 0.00027(15)
La1 U23 1 2 0.00027(8)
La1 U11 1 3 -0.00021(9)
La1 U22 1 3 0.00078(9)
La1 U33 1 3 -0.00017(13)
La1 U12 1 3 -0.00023(8)
La1 U13 1 3 0.00000(9)
La1 U23 1 3 -0.00044(17)
La1 U11 1 4 0
La1 U22 1 4 0
La1 U33 1 4 0
La1 U12 1 4 0
La1 U13 1 4 0
La1 U23 1 4 0
